data_2221863
loop_
_publ_author_name
'H\"okelek, Tuncer'
'Dal, Hakan'
'Tercan, Bar\?i\,s'
'\"Ozbek, F. Elif'
'Necefo\(glu, Hacali'

_publ_section_title Diaquabis(2-bromobenzoato-\k<i>O</i>)bis(<i>N</i>,<i>N</i>-diethylnicotinamide-\k<i>N</i>^1^)zinc(II)
_journal_coeditor_code XU2502
_journal_issue 5
_journal_name_full 'Acta Crystallographica Section E'
_journal_page_first m481
_journal_page_last m482
_journal_paper_doi 10.1107/S160053680901191X
_journal_volume 65
_journal_year 2009
_chemical_formula_iupac '[Zn (C7 H4 Br O2)2 (C10 H14 N2 O)2 (H2 O)2]'
_chemical_formula_moiety 'C34 H40 Br2 N4 O8 Zn'
_chemical_formula_sum 'C34 H40 Br2 N4 O8 Zn'
_chemical_formula_weight 857.91
_chemical_name_systematic
;
Diaquabis(2-bromobenzoato-\k<i>O</i>)bis(<i>N</i>,<i>N</i>-
diethylnicotinamide-\k<i>N</i>^1^)zinc(II)
;
_space_group_IT_number 14
_symmetry_cell_setting monoclinic
_symmetry_space_group_name_Hall '-P 2yn'
_symmetry_space_group_name_H-M 'P 1 21/n 1'
_atom_sites_solution_hydrogens geom
_atom_sites_solution_primary direct
_atom_sites_solution_secondary difmap
_audit_creation_method SHELXL-97
_cell_angle_alpha 90.00
_cell_angle_beta 114.1800(10)
_cell_angle_gamma 90.00
_cell_formula_units_Z 2
_cell_length_a 13.0037(2)
_cell_length_b 10.3387(2)
_cell_length_c 14.9365(3)
_cell_measurement_reflns_used 8223
_cell_measurement_temperature 100(2)
_cell_measurement_theta_max 28.34
_cell_measurement_theta_min 2.47
_cell_volume 1831.90(6)
_computing_cell_refinement 'SAINT (Bruker, 2007)'
_computing_data_collection 'APEX2 (Bruker, 2007)'
_computing_data_reduction 'SAINT (Bruker, 2007)'
_computing_molecular_graphics 'ORTEP-3 for Windows (Farrugia, 1997)'
_computing_publication_material 'WinGX (Farrugia, 1999)'
_computing_structure_refinement 'SHELXL97 (Sheldrick, 2008)'
_computing_structure_solution 'SHELXS97 (Sheldrick, 2008)'
_diffrn_ambient_temperature 100(2)
_diffrn_measured_fraction_theta_full 0.999
_diffrn_measured_fraction_theta_max 0.999
_diffrn_measurement_device_type 'Bruker Kappa APEXII CCD area-detector'
_diffrn_measurement_method '\f and \w'
_diffrn_radiation_monochromator graphite
_diffrn_radiation_source 'fine-focus sealed tube'
_diffrn_radiation_type MoK\a
_diffrn_radiation_wavelength 0.71073
_diffrn_reflns_av_R_equivalents 0.0718
_diffrn_reflns_av_sigmaI/netI 0.0499
_diffrn_reflns_limit_h_max 17
_diffrn_reflns_limit_h_min -17
_diffrn_reflns_limit_k_max 12
_diffrn_reflns_limit_k_min -13
_diffrn_reflns_limit_l_max 19
_diffrn_reflns_limit_l_min -15
_diffrn_reflns_number 16722
_diffrn_reflns_theta_full 28.34
_diffrn_reflns_theta_max 28.34
_diffrn_reflns_theta_min 1.75
_diffrn_standards_number 0
_exptl_absorpt_coefficient_mu 2.906
_exptl_absorpt_correction_T_max 0.517
_exptl_absorpt_correction_T_min 0.368
_exptl_absorpt_correction_type multi-scan
_exptl_absorpt_process_details '(SADABS; Bruker, 2005)'
_exptl_crystal_colour colorless
_exptl_crystal_density_diffrn 1.555
_exptl_crystal_density_method 'not measured'
_exptl_crystal_description block
_exptl_crystal_F_000 872
_exptl_crystal_size_max 0.40
_exptl_crystal_size_mid 0.30
_exptl_crystal_size_min 0.23
_refine_diff_density_max 1.133
_refine_diff_density_min -0.531
_refine_ls_extinction_method none
_refine_ls_goodness_of_fit_ref 0.984
_refine_ls_hydrogen_treatment mixed
_refine_ls_matrix_type full
_refine_ls_number_parameters 232
_refine_ls_number_reflns 4566
_refine_ls_number_restraints 3
_refine_ls_restrained_S_all 0.994
_refine_ls_R_factor_all 0.0366
_refine_ls_R_factor_gt 0.0289
_refine_ls_shift/su_max 0.000
_refine_ls_shift/su_mean 0.000
_refine_ls_structure_factor_coef Fsqd
_refine_ls_weighting_details 'calc w=1/[\s^2^(Fo^2^)+(0.0392P)^2^] where P=(Fo^2^+2Fc^2^)/3'
_refine_ls_weighting_scheme calc
_refine_ls_wR_factor_gt 0.0715
_refine_ls_wR_factor_ref 0.0734
_reflns_number_gt 3769
_reflns_number_total 4566
_reflns_threshold_expression I>2\s(I)
_cod_data_source_file xu2502.cif
_cod_data_source_block I
_cod_original_sg_symbol_H-M 'P 21/n'
_cod_database_code 2221863
_cod_database_fobs_code 2221863

loop_
_symmetry_equiv_pos_as_xyz
'x, y, z'
'-x+1/2, y+1/2, -z+1/2'
'-x, -y, -z'
'x-1/2, -y-1/2, z-1/2'

loop_
_atom_site_type_symbol
_atom_site_label
_atom_site_fract_x
_atom_site_fract_y
_atom_site_fract_z
_atom_site_U_iso_or_equiv
_atom_site_adp_type
_atom_site_calc_flag
_atom_site_refinement_flags
_atom_site_occupancy
_atom_site_disorder_assembly
_atom_site_disorder_group
Zn Zn1 0.5000 0.0000 0.0000 0.00901(8) Uani d S 1 . .
Br Br1 0.179310(15) 0.14083(2) 0.071591(15) 0.02340(7) Uani d . 1 . .
O O1 0.46937(9) 0.05066(12) 0.12022(9) 0.0132(3) Uani d . 1 . .
O O2 0.36846(12) -0.11814(12) 0.13299(11) 0.0250(3) Uani d . 1 . .
H H41 0.609(2) 0.2335(18) 0.0563(19) 0.054 Uiso d D 1 . .
H H42 0.621(2) 0.165(2) -0.0200(14) 0.051(8) Uiso d D 1 . .
O O3 0.93267(10) -0.11602(12) 0.39616(9) 0.0145(3) Uani d . 1 . .
O O4 0.61756(10) 0.15513(11) 0.03656(10) 0.0124(3) Uani d D 1 . .
N N1 0.64061(11) -0.12404(13) 0.09229(11) 0.0112(3) Uani d . 1 . .
N N2 0.98312(12) 0.00393(14) 0.29399(11) 0.0144(3) Uani d . 1 . .
C C1 0.40861(14) -0.00793(16) 0.15495(13) 0.0126(4) Uani d . 1 . .
C C2 0.38508(14) 0.06826(17) 0.23084(14) 0.0136(4) Uani d . 1 . .
C C3 0.46126(15) 0.06990(19) 0.32819(14) 0.0195(4) Uani d . 1 . .
H H3 0.5255 0.0185 0.3482 0.023 Uiso calc R 1 . .
C C4 0.44314(17) 0.14731(19) 0.39657(16) 0.0239(5) Uani d . 1 . .
H H4 0.4946 0.1468 0.4619 0.029 Uiso calc R 1 . .
C C5 0.34836(17) 0.22509(19) 0.36715(15) 0.0239(4) Uani d . 1 . .
H H5 0.3375 0.2789 0.4124 0.029 Uiso calc R 1 . .
C C6 0.26950(16) 0.22321(19) 0.27050(15) 0.0221(4) Uani d . 1 . .
H H6 0.2050 0.2742 0.2507 0.026 Uiso calc R 1 . .
C C7 0.28856(15) 0.14373(17) 0.20386(15) 0.0166(4) Uani d . 1 . .
C C8 0.64246(14) -0.25181(17) 0.07850(14) 0.0136(4) Uani d . 1 . .
H H8 0.5822 -0.2893 0.0269 0.016 Uiso calc R 1 . .
C C9 0.73019(14) -0.33078(18) 0.13771(14) 0.0145(4) Uani d . 1 . .
H H9 0.7280 -0.4193 0.1260 0.017 Uiso calc R 1 . .
C C10 0.82084(13) -0.27652(17) 0.21415(13) 0.0129(4) Uani d . 1 . .
H H10 0.8799 -0.3276 0.2559 0.016 Uiso calc R 1 . .
C C11 0.82133(14) -0.14260(16) 0.22691(13) 0.0118(4) Uani d . 1 . .
C C12 0.72970(13) -0.07125(17) 0.16538(13) 0.0120(3) Uani d . 1 . .
H H12 0.7299 0.0176 0.1752 0.014 Uiso calc R 1 . .
C C13 0.91743(13) -0.08274(16) 0.31181(13) 0.0113(3) Uani d . 1 . .
C C14 1.08066(14) 0.05572(17) 0.37778(14) 0.0157(4) Uani d . 1 . .
H H14A 1.0630 0.0598 0.4348 0.019 Uiso calc R 1 . .
H H14B 1.0963 0.1429 0.3629 0.019 Uiso calc R 1 . .
C C15 1.18465(15) -0.0281(2) 0.40103(15) 0.0227(4) Uani d . 1 . .
H H15A 1.2466 0.0073 0.4564 0.034 Uiso calc R 1 . .
H H15B 1.2035 -0.0302 0.3452 0.034 Uiso calc R 1 . .
H H15C 1.1694 -0.1144 0.4161 0.034 Uiso calc R 1 . .
C C16 0.97478(16) 0.0395(2) 0.19646(15) 0.0239(4) Uani d . 1 . .
H H16A 0.9254 -0.0213 0.1487 0.029 Uiso calc R 1 . .
H H16B 1.0488 0.0327 0.1956 0.029 Uiso calc R 1 . .
C C17 0.93007(18) 0.1756(2) 0.16644(18) 0.0343(6) Uani d . 1 . .
H H17A 0.9327 0.1967 0.1048 0.051 Uiso calc R 1 . .
H H17B 0.9756 0.2359 0.2156 0.051 Uiso calc R 1 . .
H H17C 0.8536 0.1804 0.1599 0.051 Uiso calc R 1 . .

loop_
_atom_site_aniso_label
_atom_site_aniso_U_11
_atom_site_aniso_U_22
_atom_site_aniso_U_33
_atom_site_aniso_U_12
_atom_site_aniso_U_13
_atom_site_aniso_U_23
Zn1 0.00857(13) 0.01000(15) 0.00909(15) -0.00008(10) 0.00427(11) -0.00017(11)
Br1 0.02151(11) 0.02979(13) 0.01957(12) 0.00542(8) 0.00908(9) 0.00255(8)
O1 0.0148(6) 0.0149(6) 0.0135(6) -0.0024(5) 0.0094(5) -0.0013(5)
O2 0.0432(9) 0.0140(7) 0.0321(9) -0.0092(6) 0.0300(7) -0.0064(6)
O3 0.0162(6) 0.0137(6) 0.0112(7) -0.0013(5) 0.0031(5) 0.0008(5)
O4 0.0138(6) 0.0103(6) 0.0138(7) -0.0008(5) 0.0064(5) -0.0003(5)
N1 0.0114(7) 0.0109(7) 0.0119(8) 0.0006(5) 0.0054(6) 0.0000(6)
N2 0.0141(7) 0.0173(8) 0.0114(8) -0.0032(6) 0.0048(6) 0.0002(6)
C1 0.0138(8) 0.0127(9) 0.0131(9) 0.0033(6) 0.0074(7) 0.0011(7)
C2 0.0171(8) 0.0109(9) 0.0183(9) -0.0041(7) 0.0128(7) -0.0020(7)
C3 0.0174(9) 0.0224(11) 0.0205(10) -0.0018(7) 0.0098(8) -0.0032(8)
C4 0.0260(10) 0.0318(12) 0.0173(10) -0.0096(8) 0.0123(9) -0.0067(9)
C5 0.0349(11) 0.0232(11) 0.0243(11) -0.0068(8) 0.0229(9) -0.0092(9)
C6 0.0267(10) 0.0206(10) 0.0276(11) 0.0011(8) 0.0200(9) -0.0029(9)
C7 0.0191(9) 0.0187(10) 0.0149(9) -0.0017(7) 0.0102(8) 0.0000(8)
C8 0.0114(8) 0.0157(9) 0.0135(9) -0.0022(6) 0.0050(7) -0.0013(7)
C9 0.0171(8) 0.0099(8) 0.0172(10) 0.0005(7) 0.0076(7) 0.0000(7)
C10 0.0125(8) 0.0143(9) 0.0123(9) 0.0026(6) 0.0054(7) 0.0023(7)
C11 0.0119(8) 0.0138(9) 0.0107(9) -0.0016(6) 0.0056(7) -0.0002(7)
C12 0.0142(8) 0.0114(9) 0.0114(9) -0.0001(6) 0.0063(7) -0.0002(7)
C13 0.0097(8) 0.0090(8) 0.0132(9) 0.0033(6) 0.0026(7) 0.0006(7)
C14 0.0166(8) 0.0152(9) 0.0135(9) -0.0051(7) 0.0043(7) -0.0023(8)
C15 0.0175(9) 0.0282(11) 0.0213(11) -0.0017(8) 0.0069(8) 0.0031(9)
C16 0.0200(9) 0.0365(12) 0.0147(10) -0.0114(8) 0.0066(8) 0.0017(9)
C17 0.0270(11) 0.0413(14) 0.0281(13) -0.0069(10) 0.0046(10) 0.0191(11)

loop_
_atom_type_symbol
_atom_type_description
_atom_type_scat_dispersion_real
_atom_type_scat_dispersion_imag
_atom_type_scat_source
C C 0.0030 0.0020 'International Tables Vol C Tables 4.2.6.8 and 6.1.1.4'
H H 0.0000 0.0000 'International Tables Vol C Tables 4.2.6.8 and 6.1.1.4'
Br Br -0.2900 2.4600 'International Tables Vol C Tables 4.2.6.8 and 6.1.1.4'
N N 0.0060 0.0030 'International Tables Vol C Tables 4.2.6.8 and 6.1.1.4'
O O 0.0110 0.0060 'International Tables Vol C Tables 4.2.6.8 and 6.1.1.4'
Zn Zn 0.2840 1.4300 'International Tables Vol C Tables 4.2.6.8 and 6.1.1.4'

loop_
_geom_angle_atom_site_label_1
_geom_angle_atom_site_label_2
_geom_angle_atom_site_label_3
_geom_angle_site_symmetry_1
_geom_angle_site_symmetry_3
_geom_angle
_geom_angle_publ_flag
O1 Zn1 O1 3_655 . 180.00(5) ?
O1 Zn1 O4 3_655 3_655 87.69(5) ?
O1 Zn1 O4 . 3_655 92.31(5) ?
O1 Zn1 O4 3_655 . 92.31(5) ?
O1 Zn1 O4 . . 87.69(5) ?
O4 Zn1 O4 3_655 . 180.00(7) ?
O1 Zn1 N1 3_655 3_655 90.56(5) ?
O1 Zn1 N1 . 3_655 89.44(5) ?
O1 Zn1 N1 3_655 . 89.44(5) ?
O1 Zn1 N1 . . 90.56(5) ?
O4 Zn1 N1 3_655 3_655 87.31(5) ?
O4 Zn1 N1 . 3_655 92.69(5) ?
O4 Zn1 N1 3_655 . 92.69(5) ?
O4 Zn1 N1 . . 87.31(5) ?
N1 Zn1 N1 3_655 . 180.00(14) ?
C1 O1 Zn1 . . 127.79(11) ?
Zn1 O4 H41 . . 126.9(17) ?
Zn1 O4 H42 . . 98.8(17) ?
H42 O4 H41 . . 106(2) ?
C8 N1 Zn1 . . 122.85(11) ?
C8 N1 C12 . . 117.59(15) ?
C12 N1 Zn1 . . 119.56(11) ?
C13 N2 C14 . . 118.24(15) ?
C13 N2 C16 . . 125.02(15) ?
C16 N2 C14 . . 116.24(14) ?
O1 C1 C2 . . 114.26(15) ?
O2 C1 O1 . . 126.75(16) ?
O2 C1 C2 . . 118.99(15) ?
C3 C2 C1 . . 121.12(16) ?
C3 C2 C7 . . 118.06(17) ?
C7 C2 C1 . . 120.76(17) ?
C2 C3 C4 . . 120.98(18) ?
C2 C3 H3 . . 119.5 ?
C4 C3 H3 . . 119.5 ?
C3 C4 H4 . . 120.1 ?
C5 C4 C3 . . 119.8(2) ?
C5 C4 H4 . . 120.1 ?
C4 C5 C6 . . 120.33(18) ?
C4 C5 H5 . . 119.8 ?
C6 C5 H5 . . 119.8 ?
C5 C6 C7 . . 118.77(18) ?
C5 C6 H6 . . 120.6 ?
C7 C6 H6 . . 120.6 ?
C2 C7 Br1 . . 119.57(14) ?
C6 C7 Br1 . . 118.47(14) ?
C6 C7 C2 . . 121.96(19) ?
N1 C8 C9 . . 123.00(16) ?
N1 C8 H8 . . 118.5 ?
C9 C8 H8 . . 118.5 ?
C8 C9 H9 . . 120.4 ?
C10 C9 C8 . . 119.27(17) ?
C10 C9 H9 . . 120.4 ?
C9 C10 C11 . . 118.05(16) ?
C9 C10 H10 . . 121.0 ?
C11 C10 H10 . . 121.0 ?
C10 C11 C13 . . 118.64(15) ?
C12 C11 C10 . . 118.91(16) ?
C12 C11 C13 . . 122.28(15) ?
N1 C12 C11 . . 123.12(16) ?
N1 C12 H12 . . 118.4 ?
C11 C12 H12 . . 118.4 ?
O3 C13 N2 . . 122.56(16) ?
O3 C13 C11 . . 118.34(15) ?
N2 C13 C11 . . 119.10(16) ?
N2 C14 C15 . . 111.29(15) ?
N2 C14 H14A . . 109.4 ?
N2 C14 H14B . . 109.4 ?
C15 C14 H14A . . 109.4 ?
C15 C14 H14B . . 109.4 ?
H14A C14 H14B . . 108.0 ?
C14 C15 H15A . . 109.5 ?
C14 C15 H15B . . 109.5 ?
C14 C15 H15C . . 109.5 ?
H15A C15 H15B . . 109.5 ?
H15A C15 H15C . . 109.5 ?
H15B C15 H15C . . 109.5 ?
N2 C16 C17 . . 112.98(18) ?
N2 C16 H16A . . 109.0 ?
N2 C16 H16B . . 109.0 ?
C17 C16 H16A . . 109.0 ?
C17 C16 H16B . . 109.0 ?
H16A C16 H16B . . 107.8 ?
C16 C17 H17A . . 109.5 ?
C16 C17 H17B . . 109.5 ?
C16 C17 H17C . . 109.5 ?
H17A C17 H17B . . 109.5 ?
H17A C17 H17C . . 109.5 ?
H17B C17 H17C . . 109.5 ?

loop_
_geom_bond_atom_site_label_1
_geom_bond_atom_site_label_2
_geom_bond_site_symmetry_2
_geom_bond_distance
_geom_bond_publ_flag
Zn1 O1 3_655 2.0600(12) ?
Zn1 O1 . 2.0600(12) yes
Zn1 O4 . 2.1269(12) yes
Zn1 N1 . 2.1962(14) yes
Zn1 O4 3_655 2.1269(12) ?
Zn1 N1 3_655 2.1962(14) ?
Br1 C7 . 1.903(2) ?
O1 C1 . 1.263(2) ?
O2 C1 . 1.240(2) ?
O3 C13 . 1.241(2) ?
O4 Zn1 . 2.1269(12) ?
O4 H41 . 0.885(16) ?
O4 H42 . 0.869(15) ?
N1 Zn1 . 2.1962(14) ?
N1 C8 . 1.339(2) ?
N1 C12 . 1.340(2) ?
N2 C14 . 1.470(2) ?
N2 C16 . 1.463(2) ?
C2 C1 . 1.511(2) ?
C2 C3 . 1.384(3) ?
C3 H3 . 0.9300 ?
C4 C3 . 1.391(3) ?
C4 C5 . 1.384(3) ?
C4 H4 . 0.9300 ?
C5 H5 . 0.9300 ?
C6 C5 . 1.387(3) ?
C6 H6 . 0.9300 ?
C7 C2 . 1.390(2) ?
C7 C6 . 1.389(3) ?
C8 C9 . 1.387(2) ?
C8 H8 . 0.9300 ?
C9 H9 . 0.9300 ?
C10 C9 . 1.380(2) ?
C10 H10 . 0.9300 ?
C11 C10 . 1.397(2) ?
C11 C12 . 1.383(2) ?
C11 C13 . 1.502(2) ?
C12 H12 . 0.9300 ?
C13 N2 . 1.338(2) ?
C14 C15 . 1.522(2) ?
C14 H14A . 0.9700 ?
C14 H14B . 0.9700 ?
C15 H15A . 0.9600 ?
C15 H15B . 0.9600 ?
C15 H15C . 0.9600 ?
C16 C17 . 1.518(3) ?
C16 H16A . 0.9700 ?
C16 H16B . 0.9700 ?
C17 H17A . 0.9600 ?
C17 H17B . 0.9600 ?
C17 H17C . 0.9600 ?

loop_
_geom_hbond_atom_site_label_D
_geom_hbond_atom_site_label_H
_geom_hbond_atom_site_label_A
_geom_hbond_site_symmetry_A
_geom_hbond_distance_DH
_geom_hbond_distance_HA
_geom_hbond_distance_DA
_geom_hbond_angle_DHA
_geom_hbond_publ_flag
O4 H41 O3 2_655 0.88(2) 1.88(2) 2.7518(18) 168(3) yes
O4 H42 O2 3_655 0.87(2) 1.81(2) 2.640(2) 158(2) yes

loop_
_geom_torsion_atom_site_label_1
_geom_torsion_atom_site_label_2
_geom_torsion_atom_site_label_3
_geom_torsion_atom_site_label_4
_geom_torsion_site_symmetry_1
_geom_torsion_site_symmetry_2
_geom_torsion_site_symmetry_3
_geom_torsion_site_symmetry_4
_geom_torsion
_geom_torsion_publ_flag
O4 Zn1 O1 C1 3_655 . . . 5.89(14) ?
O4 Zn1 O1 C1 . . . . -174.11(14) ?
N1 Zn1 O1 C1 3_655 . . . 93.18(14) ?
N1 Zn1 O1 C1 . . . . -86.82(14) ?
Zn1 O1 C1 O2 . . . . 11.8(3) ?
Zn1 O1 C1 C2 . . . . -168.33(11) ?
C8 N1 Zn1 O1 . . . 3_655 -61.43(14) ?
C8 N1 Zn1 O1 . . . . 118.57(14) ?
C8 N1 Zn1 O4 . . . 3_655 26.23(14) ?
C8 N1 Zn1 O4 . . . . -153.77(14) ?
C12 N1 Zn1 O1 . . . 3_655 117.92(13) ?
C12 N1 Zn1 O1 . . . . -62.08(13) ?
C12 N1 Zn1 O4 . . . 3_655 -154.42(13) ?
C12 N1 Zn1 O4 . . . . 25.58(13) ?
Zn1 N1 C8 C9 . . . . -178.82(13) ?
C12 N1 C8 C9 . . . . 1.8(3) ?
Zn1 N1 C12 C11 . . . . 179.78(13) ?
C8 N1 C12 C11 . . . . -0.8(2) ?
C13 N2 C14 C15 . . . . 88.7(2) ?
C16 N2 C14 C15 . . . . -83.6(2) ?
C13 N2 C16 C17 . . . . 109.9(2) ?
C14 N2 C16 C17 . . . . -78.4(2) ?
C3 C2 C1 O1 . . . . -83.7(2) ?
C3 C2 C1 O2 . . . . 96.2(2) ?
C7 C2 C1 O1 . . . . 93.2(2) ?
C7 C2 C1 O2 . . . . -86.9(2) ?
C1 C2 C3 C4 . . . . 175.41(16) ?
C7 C2 C3 C4 . . . . -1.6(3) ?
C5 C4 C3 C2 . . . . -0.7(3) ?
C3 C4 C5 C6 . . . . 2.1(3) ?
C7 C6 C5 C4 . . . . -1.1(3) ?
Br1 C7 C2 C1 . . . . 4.8(2) ?
Br1 C7 C2 C3 . . . . -178.23(13) ?
C6 C7 C2 C1 . . . . -174.44(16) ?
C6 C7 C2 C3 . . . . 2.6(3) ?
Br1 C7 C6 C5 . . . . 179.54(14) ?
C2 C7 C6 C5 . . . . -1.2(3) ?
N1 C8 C9 C10 . . . . -0.6(3) ?
C11 C10 C9 C8 . . . . -1.6(3) ?
C12 C11 C10 C9 . . . . 2.5(3) ?
C13 C11 C10 C9 . . . . 177.93(16) ?
C10 C11 C12 N1 . . . . -1.3(3) ?
C13 C11 C12 N1 . . . . -176.57(16) ?
C10 C11 C13 O3 . . . . -61.1(2) ?
C10 C11 C13 N2 . . . . 118.94(18) ?
C12 C11 C13 O3 . . . . 114.20(19) ?
C12 C11 C13 N2 . . . . -65.8(2) ?
O3 C13 N2 C14 . . . . 3.5(2) ?
O3 C13 N2 C16 . . . . 175.04(17) ?
C11 C13 N2 C14 . . . . -176.49(14) ?
C11 C13 N2 C16 . . . . -4.9(3) ?
